data_4037988
loop_
_publ_author_name
'Arupula, Sanjeeva K.'
'Qureshi, Asif Ali'
'Swamy, K. C. Kumara'

_publ_section_title
;
 Lewis Base Switched [3+3] and [4+2] Annulation Reaction of \d-Acetoxy
 Allenoates with Cyclic N-Sulfonyl Imines: Divergent Synthesis of
 Functionalized \a-Pyridyl Acetates and Teraryl Scaffolds.
;
_journal_name_full 'The Journal of organic chemistry'
_journal_paper_doi 10.1021/acs.joc.9b03281
_journal_year 2020
_chemical_formula_sum 'C21 H19 N O3'
_chemical_formula_weight 333.37
_space_group_IT_number 15
_space_group_name_Hall '-I 2ya'
_space_group_name_H-M_alt 'I 1 2/a 1'
_symmetry_cell_setting monoclinic
_symmetry_space_group_name_H-M 'I 1 2/a 1'
_atom_sites_solution_hydrogens geom
_atom_sites_solution_primary direct
_atom_sites_solution_secondary difmap
_audit_creation_method SHELXL-97
_cell_angle_alpha 90.00
_cell_angle_beta 98.910(3)
_cell_angle_gamma 90.00
_cell_formula_units_Z 8
_cell_length_a 22.8870(8)
_cell_length_b 5.21437(15)
_cell_length_c 29.1121(8)
_cell_measurement_reflns_used 7532
_cell_measurement_temperature 298(2)
_cell_measurement_theta_max 22.6220
_cell_measurement_theta_min 2.1040
_cell_volume 3432.35(18)
_computing_structure_refinement 'SHELXL-97 (Sheldrick, 1997)'
_computing_structure_solution 'SHELXS-97 (Sheldrick, 1990)'
_diffrn_ambient_temperature 298(2)
_diffrn_measured_fraction_theta_full 0.999
_diffrn_measured_fraction_theta_max 0.999
_diffrn_measurement_device_type 'XtaLAB Synergy, Single source at offset/far, HyPix3000'
_diffrn_measurement_method '\w scans'
_diffrn_radiation_monochromator graphite
_diffrn_radiation_source 'fine-focus sealed tube'
_diffrn_radiation_type MoK\a
_diffrn_radiation_wavelength 0.71073
_diffrn_reflns_av_R_equivalents 0.0511
_diffrn_reflns_av_sigmaI/netI 0.0359
_diffrn_reflns_limit_h_max 27
_diffrn_reflns_limit_h_min -27
_diffrn_reflns_limit_k_max 6
_diffrn_reflns_limit_k_min -6
_diffrn_reflns_limit_l_max 34
_diffrn_reflns_limit_l_min -34
_diffrn_reflns_number 27023
_diffrn_reflns_theta_full 25.00
_diffrn_reflns_theta_max 25.00
_diffrn_reflns_theta_min 2.11
_exptl_absorpt_coefficient_mu 0.086
_exptl_absorpt_correction_type none
_exptl_crystal_colour Colourless
_exptl_crystal_density_diffrn 1.290
_exptl_crystal_density_method 'not measured'
_exptl_crystal_description Needles
_exptl_crystal_F_000 1408
_exptl_crystal_size_max 0.1
_exptl_crystal_size_mid 0.02
_exptl_crystal_size_min 0.02
_refine_diff_density_max 0.462
_refine_diff_density_min -0.204
_refine_diff_density_rms 0.041
_refine_ls_extinction_method None
_refine_ls_goodness_of_fit_ref 1.070
_refine_ls_hydrogen_treatment mixed
_refine_ls_matrix_type full
_refine_ls_number_parameters 228
_refine_ls_number_reflns 3025
_refine_ls_number_restraints 0
_refine_ls_restrained_S_all 1.070
_refine_ls_R_factor_all 0.0997
_refine_ls_R_factor_gt 0.0592
_refine_ls_shift/su_max 0.000
_refine_ls_shift/su_mean 0.000
_refine_ls_structure_factor_coef Fsqd
_refine_ls_weighting_details 'calc w=1/[\s^2^(Fo^2^)+(0.0972P)^2^+0.5036P] where P=(Fo^2^+2Fc^2^)/3'
_refine_ls_weighting_scheme calc
_refine_ls_wR_factor_gt 0.1591
_refine_ls_wR_factor_ref 0.1916
_reflns_number_gt 1826
_reflns_number_total 3025
_reflns_threshold_expression >2sigma(I)
_cod_data_source_file jo9b03281_si_002.cif
_cod_data_source_block Compound3aa
_cod_depositor_comments
;
The following automatic conversions were performed:

data item '_exptl_absorpt_correction_type' value 'None' was changed
to 'none' in accordance with the
/home/data/users/saulius/crontab/automatic-downloads/rss-feeds/ACS/lib/dictionaries/cif_core.dic
dictionary named 'cif_core.dic' version 2.4.2 last updated on
2011-04-26.

Automatic conversion script
Id: cif_fix_values 7556 2019-12-06 15:28:31Z antanas 
;
_cod_original_cell_volume 3432.35(19)
_cod_database_code 4037988

loop_
_symmetry_equiv_pos_as_xyz
'x, y, z'
'-x+1/2, y, -z'
'x+1/2, y+1/2, z+1/2'
'-x+1, y+1/2, -z+1/2'
'-x, -y, -z'
'x-1/2, -y, z'
'-x+1/2, -y+1/2, -z+1/2'
'x, -y+1/2, z+1/2'

loop_
_atom_site_label
_atom_site_type_symbol
_atom_site_fract_x
_atom_site_fract_y
_atom_site_fract_z
_atom_site_U_iso_or_equiv
_atom_site_adp_type
_atom_site_occupancy
_atom_site_symmetry_multiplicity
_atom_site_calc_flag
_atom_site_refinement_flags
_atom_site_disorder_assembly
_atom_site_disorder_group
N1 N 0.29787(9) 1.0977(4) 0.07602(6) 0.0555(5) Uani 1 1 d . . .
C16 C 0.38627(10) 0.5565(4) 0.17429(8) 0.0502(6) Uani 1 1 d . . .
O1 O 0.22211(9) 1.4559(4) 0.05389(6) 0.0838(6) Uani 1 1 d . . .
H1 H 0.2479 1.3519 0.0504 0.126 Uiso 1 1 calc R . .
C6 C 0.24347(10) 1.2870(4) 0.13212(8) 0.0509(6) Uani 1 1 d . . .
C5 C 0.28644(10) 1.0941(4) 0.12040(7) 0.0477(6) Uani 1 1 d . . .
C4 C 0.31400(10) 0.9179(4) 0.15213(7) 0.0510(6) Uani 1 1 d . . .
H4 H 0.3049 0.9164 0.1822 0.061 Uiso 1 1 calc R . .
C3 C 0.35479(10) 0.7436(4) 0.14019(8) 0.0494(6) Uani 1 1 d . . .
C12 C 0.34785(12) 0.9358(5) 0.01413(8) 0.0656(7) Uani 1 1 d . . .
H12A H 0.3582 0.7652 0.0048 0.079 Uiso 1 1 calc R . .
H12B H 0.3115 0.9857 -0.0056 0.079 Uiso 1 1 calc R . .
O3 O 0.41013(8) 1.0844(4) -0.03560(5) 0.0739(6) Uani 1 1 d . . .
C2 C 0.36534(11) 0.7508(4) 0.09453(8) 0.0547(6) Uani 1 1 d . . .
H2 H 0.3918 0.6356 0.0847 0.066 Uiso 1 1 calc R . .
C11 C 0.21350(11) 1.4550(5) 0.09924(8) 0.0570(7) Uani 1 1 d . . .
C21 C 0.37899(12) 0.5590(5) 0.22049(9) 0.0681(7) Uani 1 1 d . . .
H21 H 0.3542 0.6811 0.2306 0.082 Uiso 1 1 calc R . .
C1 C 0.33694(11) 0.9266(5) 0.06385(8) 0.0557(6) Uani 1 1 d . . .
C10 C 0.17415(12) 1.6339(5) 0.11174(10) 0.0681(7) Uani 1 1 d . . .
H10 H 0.1544 1.7436 0.0894 0.082 Uiso 1 1 calc R . .
C17 C 0.42369(11) 0.3709(5) 0.16070(9) 0.0613(7) Uani 1 1 d . . .
H17 H 0.4296 0.3629 0.1299 0.074 Uiso 1 1 calc R . .
C18 C 0.45216(12) 0.1982(5) 0.19259(10) 0.0696(8) Uani 1 1 d . . .
H18 H 0.4772 0.0757 0.1829 0.083 Uiso 1 1 calc R . .
C13 C 0.39589(12) 1.1179(5) 0.00640(8) 0.0600(7) Uani 1 1 d . . .
O2 O 0.41921(9) 1.2751(4) 0.03319(7) 0.0894(7) Uani 1 1 d . . .
C7 C 0.23154(12) 1.3112(5) 0.17740(9) 0.0682(8) Uani 1 1 d . . .
H7 H 0.2505 1.2017 0.2002 0.082 Uiso 1 1 calc R . .
C19 C 0.44419(13) 0.2046(5) 0.23815(10) 0.0699(8) Uani 1 1 d . . .
H19 H 0.4635 0.0874 0.2593 0.084 Uiso 1 1 calc R . .
C9 C 0.16413(13) 1.6508(6) 0.15657(10) 0.0783(9) Uani 1 1 d . . .
H9 H 0.1376 1.7717 0.1647 0.094 Uiso 1 1 calc R . .
C20 C 0.40748(13) 0.3852(5) 0.25214(9) 0.0747(8) Uani 1 1 d . . .
H20 H 0.4016 0.3912 0.2830 0.090 Uiso 1 1 calc R . .
C8 C 0.19296(13) 1.4905(6) 0.18957(10) 0.0821(9) Uani 1 1 d . . .
H8 H 0.1864 1.5028 0.2202 0.099 Uiso 1 1 calc R . .
C14 C 0.45386(13) 1.2555(6) -0.05005(9) 0.0829(10) Uani 1 1 d . . .
H14A H 0.4910 1.2415 -0.0291 0.099 Uiso 1 1 calc R . .
H14B H 0.4404 1.4318 -0.0500 0.099 Uiso 1 1 calc R . .
C15 C 0.46171(16) 1.1760(8) -0.09825(10) 0.1104(13) Uani 1 1 d . . .
H15A H 0.4766 1.0038 -0.0976 0.166 Uiso 1 1 calc R . .
H15B H 0.4892 1.2895 -0.1097 0.166 Uiso 1 1 calc R . .
H15C H 0.4243 1.1839 -0.1183 0.166 Uiso 1 1 calc R . .

loop_
_atom_site_aniso_label
_atom_site_aniso_U_11
_atom_site_aniso_U_22
_atom_site_aniso_U_33
_atom_site_aniso_U_23
_atom_site_aniso_U_13
_atom_site_aniso_U_12
N1 0.0617(13) 0.0564(13) 0.0492(11) -0.0019(9) 0.0106(10) -0.0011(10)
C16 0.0504(14) 0.0427(13) 0.0570(14) -0.0015(11) 0.0070(11) -0.0034(11)
O1 0.0980(17) 0.0910(16) 0.0618(12) 0.0086(10) 0.0103(10) 0.0240(12)
C6 0.0539(15) 0.0464(13) 0.0521(14) -0.0007(11) 0.0078(11) -0.0024(11)
C5 0.0505(14) 0.0471(13) 0.0461(12) -0.0037(11) 0.0088(11) -0.0059(11)
C4 0.0563(15) 0.0499(14) 0.0480(13) -0.0025(11) 0.0115(11) -0.0011(12)
C3 0.0541(15) 0.0435(13) 0.0504(13) -0.0065(10) 0.0073(11) -0.0062(11)
C12 0.0805(19) 0.0673(17) 0.0510(14) -0.0070(12) 0.0167(13) 0.0048(15)
O3 0.0841(13) 0.0877(14) 0.0545(10) -0.0127(10) 0.0250(9) -0.0111(11)
C2 0.0604(16) 0.0499(14) 0.0553(15) -0.0059(11) 0.0138(12) 0.0021(12)
C11 0.0583(16) 0.0564(15) 0.0554(15) -0.0010(12) 0.0056(12) -0.0005(12)
C21 0.0800(19) 0.0647(17) 0.0609(16) 0.0021(13) 0.0152(14) 0.0170(14)
C1 0.0620(16) 0.0566(15) 0.0496(14) -0.0069(11) 0.0123(12) -0.0031(13)
C10 0.0649(18) 0.0628(17) 0.0760(18) 0.0057(14) 0.0086(14) 0.0145(14)
C17 0.0629(16) 0.0559(15) 0.0647(16) -0.0011(13) 0.0080(13) 0.0039(13)
C18 0.0699(19) 0.0577(17) 0.0785(19) -0.0052(14) 0.0033(15) 0.0097(13)
C13 0.0746(18) 0.0597(16) 0.0482(14) -0.0055(13) 0.0175(13) 0.0062(14)
O2 0.1146(18) 0.0876(15) 0.0716(13) -0.0266(11) 0.0320(12) -0.0219(12)
C7 0.0797(19) 0.0703(18) 0.0567(15) 0.0064(13) 0.0173(14) 0.0209(15)
C19 0.0742(19) 0.0551(16) 0.0763(19) 0.0085(14) -0.0016(15) 0.0011(14)
C9 0.078(2) 0.0733(19) 0.086(2) -0.0057(16) 0.0211(17) 0.0230(16)
C20 0.091(2) 0.0731(19) 0.0590(16) 0.0081(15) 0.0093(15) 0.0114(17)
C8 0.097(2) 0.086(2) 0.0671(17) 0.0016(16) 0.0274(16) 0.0285(18)
C14 0.081(2) 0.103(2) 0.0677(18) -0.0034(16) 0.0222(16) -0.0156(19)
C15 0.113(3) 0.153(3) 0.075(2) -0.007(2) 0.045(2) -0.023(2)

loop_
_atom_type_symbol
_atom_type_description
_atom_type_scat_dispersion_real
_atom_type_scat_dispersion_imag
_atom_type_scat_source
C C 0.0033 0.0016 'International Tables Vol C Tables 4.2.6.8 and 6.1.1.4'
H H 0.0000 0.0000 'International Tables Vol C Tables 4.2.6.8 and 6.1.1.4'
N N 0.0061 0.0033 'International Tables Vol C Tables 4.2.6.8 and 6.1.1.4'
O O 0.0106 0.0060 'International Tables Vol C Tables 4.2.6.8 and 6.1.1.4'

loop_
_geom_angle_atom_site_label_1
_geom_angle_atom_site_label_2
_geom_angle_atom_site_label_3
_geom_angle
_geom_angle_site_symmetry_1
_geom_angle_site_symmetry_3
_geom_angle_publ_flag
C1 N1 C5 118.3(2) . . ?
C21 C16 C17 117.2(2) . . ?
C21 C16 C3 121.5(2) . . ?
C17 C16 C3 121.4(2) . . ?
C7 C6 C11 116.4(2) . . ?
C7 C6 C5 120.9(2) . . ?
C11 C6 C5 122.7(2) . . ?
N1 C5 C4 120.6(2) . . ?
N1 C5 C6 116.2(2) . . ?
C4 C5 C6 123.1(2) . . ?
C5 C4 C3 121.5(2) . . ?
C4 C3 C2 116.5(2) . . ?
C4 C3 C16 122.4(2) . . ?
C2 C3 C16 121.1(2) . . ?
C13 C12 C1 113.6(2) . . ?
C13 O3 C14 117.8(2) . . ?
C1 C2 C3 120.4(2) . . ?
O1 C11 C10 116.7(2) . . ?
O1 C11 C6 122.4(2) . . ?
C10 C11 C6 120.9(2) . . ?
C16 C21 C20 121.8(3) . . ?
N1 C1 C2 122.5(2) . . ?
N1 C1 C12 116.5(2) . . ?
C2 C1 C12 121.0(2) . . ?
C9 C10 C11 120.5(2) . . ?
C18 C17 C16 120.7(2) . . ?
C19 C18 C17 121.1(3) . . ?
O2 C13 O3 122.8(3) . . ?
O2 C13 C12 126.9(2) . . ?
O3 C13 C12 110.3(2) . . ?
C8 C7 C6 122.4(2) . . ?
C20 C19 C18 119.1(2) . . ?
C10 C9 C8 120.0(3) . . ?
C19 C20 C21 120.1(3) . . ?
C9 C8 C7 119.8(3) . . ?
O3 C14 C15 106.8(2) . . ?

loop_
_geom_bond_atom_site_label_1
_geom_bond_atom_site_label_2
_geom_bond_distance
_geom_bond_site_symmetry_2
_geom_bond_publ_flag
N1 C1 1.349(3) . ?
N1 C5 1.357(3) . ?
C16 C21 1.381(3) . ?
C16 C17 1.390(3) . ?
C16 C3 1.495(3) . ?
O1 C11 1.365(3) . ?
C6 C7 1.393(3) . ?
C6 C11 1.397(3) . ?
C6 C5 1.483(3) . ?
C5 C4 1.384(3) . ?
C4 C3 1.385(3) . ?
C3 C2 1.388(3) . ?
C12 C13 1.496(3) . ?
C12 C1 1.507(3) . ?
O3 C13 1.325(3) . ?
O3 C14 1.451(3) . ?
C2 C1 1.372(3) . ?
C11 C10 1.384(3) . ?
C21 C20 1.382(3) . ?
C10 C9 1.363(4) . ?
C17 C18 1.382(3) . ?
C18 C19 1.367(4) . ?
C13 O2 1.198(3) . ?
C7 C8 1.369(3) . ?
C19 C20 1.365(4) . ?
C9 C8 1.364(4) . ?
C14 C15 1.501(4) . ?
